data_4072383
loop_
_publ_author_name
'Normand, Adrien T.'
'Stasch, Andreas'
'Ooi, Li-Ling'
'Cavell, Kingsley J.'

_publ_section_title
;
 Design of Cationic Mixed Phosphine/N-Heterocyclic Carbene Palladium(II)
 \p-Allyl Complexes as Monoligated Phosphine Pd(0) Precatalysts:
 Synthesis, Structural Studies, Catalysis, and Reactivity
;
_journal_issue 24
_journal_name_full Organometallics
_journal_page_first 6507
_journal_paper_doi 10.1021/om8008052
_journal_volume 27
_journal_year 2008
_chemical_formula_sum 'C14 H25 Cl N2 Pd'
_chemical_formula_weight 363.21
_chemical_name_common kjc0720
_chemical_name_systematic
;
 ?
;
_space_group_IT_number 33
_symmetry_cell_setting orthorhombic
_symmetry_space_group_name_Hall 'P 2c -2n'
_symmetry_space_group_name_H-M 'P n a 21'
_atom_sites_solution_hydrogens geom
_atom_sites_solution_primary direct
_atom_sites_solution_secondary difmap
_audit_creation_method SHELXL-97
_cell_angle_alpha 90.00
_cell_angle_beta 90.00
_cell_angle_gamma 90.00
_cell_formula_units_Z 4
_cell_length_a 11.4760(2)
_cell_length_b 10.7670(2)
_cell_length_c 12.9710(2)
_cell_measurement_reflns_used 21850
_cell_measurement_temperature 150(2)
_cell_measurement_theta_max 30.034
_cell_measurement_theta_min 2.91
_cell_volume 1602.72(5)
_computing_cell_refinement 'HKL Scalepack (Otwinowski & Minor 1997)'
_computing_data_collection 'Collect (Nonius BV, 1997-2000)'
_computing_data_reduction 'HKL Denzo and Scalepack (Otwinowski & Minor 1997'
_computing_molecular_graphics 'Ortep-99 for Windows (Farrugia, 1995)'
_computing_publication_material 'WinGX publication routines (Farrugia, 1995)'
_computing_structure_refinement 'SHELXL-97 (Sheldrick, 1997)'
_computing_structure_solution 'Sir-92 (A. Altomare et al., 1992)'
_diffrn_ambient_temperature 150(2)
_diffrn_detector_area_resol_mean 9
_diffrn_measured_fraction_theta_full 0.985
_diffrn_measured_fraction_theta_max 0.985
_diffrn_measurement_device_type KappaCCD
_diffrn_measurement_method CCD
_diffrn_radiation_monochromator graphite
_diffrn_radiation_source 'fine-focus sealed tube'
_diffrn_radiation_type MoK\a
_diffrn_radiation_wavelength 0.71073
_diffrn_reflns_av_R_equivalents 0.0776
_diffrn_reflns_av_sigmaI/netI 0.0382
_diffrn_reflns_limit_h_max 16
_diffrn_reflns_limit_h_min -16
_diffrn_reflns_limit_k_max 15
_diffrn_reflns_limit_k_min -15
_diffrn_reflns_limit_l_max 18
_diffrn_reflns_limit_l_min -18
_diffrn_reflns_number 28742
_diffrn_reflns_theta_full 30.17
_diffrn_reflns_theta_max 30.17
_diffrn_reflns_theta_min 3.14
_exptl_absorpt_coefficient_mu 1.311
_exptl_absorpt_correction_T_max 0.7524
_exptl_absorpt_correction_T_min 0.6356
_exptl_absorpt_correction_type multi-scan
_exptl_absorpt_process_details 'Sortav (Blessing, 1995)'
_exptl_crystal_colour colourless
_exptl_crystal_density_diffrn 1.505
_exptl_crystal_density_method 'not measured'
_exptl_crystal_description 'irregular block'
_exptl_crystal_F_000 744
_exptl_crystal_size_max 0.38
_exptl_crystal_size_mid 0.25
_exptl_crystal_size_min 0.23
_refine_diff_density_max 1.454
_refine_diff_density_min -1.683
_refine_diff_density_rms 0.186
_refine_ls_abs_structure_details 'Flack H D (1983), Acta Cryst. A39, 876-881'
_refine_ls_abs_structure_Flack 0.05(4)
_refine_ls_extinction_method none
_refine_ls_goodness_of_fit_ref 1.144
_refine_ls_hydrogen_treatment constr
_refine_ls_matrix_type full
_refine_ls_number_parameters 179
_refine_ls_number_reflns 4656
_refine_ls_number_restraints 1
_refine_ls_restrained_S_all 1.144
_refine_ls_R_factor_all 0.0385
_refine_ls_R_factor_gt 0.0352
_refine_ls_shift/su_max 0.001
_refine_ls_shift/su_mean 0.000
_refine_ls_structure_factor_coef Fsqd
_refine_ls_weighting_details 'calc w=1/[\s^2^(Fo^2^)+(0.0468P)^2^+1.5195P] where P=(Fo^2^+2Fc^2^)/3'
_refine_ls_weighting_scheme calc
_refine_ls_wR_factor_gt 0.0964
_refine_ls_wR_factor_ref 0.0978
_reflns_number_gt 4424
_reflns_number_total 4656
_reflns_threshold_expression >2sigma(I)
_cod_data_source_file om8008052_si_011.cif
_cod_data_source_block kjc0720
_cod_original_sg_symbol_H-M 'P na21'
_cod_database_code 4072383

loop_
_symmetry_equiv_pos_as_xyz
'x, y, z'
'-x, -y, z+1/2'
'-x+1/2, y+1/2, z+1/2'
'x+1/2, -y+1/2, z'

loop_
_atom_site_label
_atom_site_type_symbol
_atom_site_fract_x
_atom_site_fract_y
_atom_site_fract_z
_atom_site_U_iso_or_equiv
_atom_site_adp_type
_atom_site_occupancy
_atom_site_symmetry_multiplicity
_atom_site_calc_flag
_atom_site_refinement_flags
_atom_site_disorder_assembly
_atom_site_disorder_group
C1A C 1.0203(3) 0.9612(5) 1.0087(4) 0.0438(11) Uani 0.50 1 d P A 1
H1A H 1.0444 1.0495 1.0091 0.053 Uiso 0.50 1 calc PR A 1
H1B H 1.0631 0.9095 1.0592 0.053 Uiso 0.50 1 calc PR A 1
C2A C 0.9985(7) 0.9052(9) 0.9073(7) 0.0254(17) Uani 0.40 1 d P A 1
H2A H 1.0436 0.8344 0.8895 0.030 Uiso 0.40 1 calc PR A 1
C3A C 0.9269(4) 0.9420(6) 0.8430(4) 0.0534(13) Uani 0.50 1 d P A 1
H3A H 0.9026 0.8814 0.7897 0.064 Uiso 0.50 1 calc PR A 1
H3B H 0.9384 1.0270 0.8159 0.064 Uiso 0.50 1 calc PR A 1
C1B C 1.0203(3) 0.9612(5) 1.0087(4) 0.0438(11) Uani 0.50 1 d P A 2
H1C H 1.0429 1.0260 1.0591 0.053 Uiso 0.50 1 calc PR A 2
H1D H 1.0715 0.8873 1.0107 0.053 Uiso 0.50 1 calc PR A 2
C2B C 0.9892(6) 1.0013(10) 0.9151(7) 0.051(2) Uani 0.60 1 d P A 2
H2B H 1.0147 1.0825 0.8974 0.061 Uiso 0.60 1 calc PR A 2
C3B C 0.9269(4) 0.9420(6) 0.8430(4) 0.0534(13) Uani 0.50 1 d P A 2
H3C H 0.9611 0.8650 0.8144 0.064 Uiso 0.50 1 calc PR A 2
H3D H 0.8875 0.9944 0.7908 0.064 Uiso 0.50 1 calc PR A 2
C4 C 0.8040(3) 0.9193(3) 1.1479(3) 0.0230(6) Uani 1 1 d . A .
C5 C 0.7405(3) 0.9668(3) 1.3083(3) 0.0277(7) Uani 1 1 d . . .
C6 C 0.7856(3) 0.8496(3) 1.3116(3) 0.0248(6) Uani 1 1 d . . .
C7 C 0.7188(3) 1.1271(3) 1.1561(4) 0.0356(8) Uani 1 1 d . . .
H7 H 0.7408 1.1173 1.0820 0.043 Uiso 1 1 calc R . .
C8 C 0.5915(3) 1.1465(4) 1.1555(4) 0.0362(8) Uani 1 1 d . . .
H8A H 0.5539 1.0787 1.1177 0.054 Uiso 1 1 calc R . .
H8B H 0.5736 1.2257 1.1219 0.054 Uiso 1 1 calc R . .
H8C H 0.5625 1.1479 1.2266 0.054 Uiso 1 1 calc R . .
C9 C 0.7924(5) 1.2317(4) 1.1947(5) 0.0549(14) Uani 1 1 d . . .
H9A H 0.7756 1.3068 1.1548 0.082 Uiso 1 1 calc R . .
H9B H 0.8749 1.2100 1.1871 0.082 Uiso 1 1 calc R . .
H9C H 0.7750 1.2468 1.2676 0.082 Uiso 1 1 calc R . .
C10 C 0.8872(3) 0.7116(3) 1.1754(3) 0.0219(6) Uani 1 1 d . . .
H10 H 0.8997 0.7233 1.0997 0.026 Uiso 1 1 calc R . .
C11 C 1.0082(3) 0.7020(4) 1.2240(4) 0.0361(9) Uani 1 1 d . . .
H11A H 1.0465 0.7833 1.2215 0.054 Uiso 1 1 calc R . .
H11B H 1.0549 0.6413 1.1858 0.054 Uiso 1 1 calc R . .
H11C H 1.0007 0.6753 1.2959 0.054 Uiso 1 1 calc R . .
C12 C 0.8155(4) 0.5937(3) 1.1872(4) 0.0327(8) Uani 1 1 d . . .
H12A H 0.8075 0.5737 1.2606 0.049 Uiso 1 1 calc R . .
H12B H 0.8547 0.5251 1.1518 0.049 Uiso 1 1 calc R . .
H12C H 0.7381 0.6064 1.1571 0.049 Uiso 1 1 calc R . .
C13 C 0.7912(4) 0.7615(4) 1.3998(3) 0.0365(8) Uani 1 1 d . . .
H13A H 0.7781 0.8068 1.4643 0.055 Uiso 1 1 calc R . .
H13B H 0.8682 0.7222 1.4016 0.055 Uiso 1 1 calc R . .
H13C H 0.7311 0.6976 1.3916 0.055 Uiso 1 1 calc R . .
C14 C 0.6852(4) 1.0398(5) 1.3915(4) 0.0406(9) Uani 1 1 d . . .
H14A H 0.6963 0.9972 1.4575 0.061 Uiso 1 1 calc R . .
H14B H 0.6016 1.0482 1.3774 0.061 Uiso 1 1 calc R . .
H14C H 0.7209 1.1224 1.3947 0.061 Uiso 1 1 calc R . .
N1 N 0.8243(2) 0.8233(3) 1.2122(2) 0.0224(5) Uani 1 1 d . . .
N2 N 0.7532(2) 1.0076(3) 1.2059(3) 0.0275(6) Uani 1 1 d . . .
Cl1 Cl 0.64414(8) 0.89209(13) 0.94611(9) 0.0404(2) Uani 1 1 d . A .
Pd1 Pd 0.841223(17) 0.92659(2) 0.99415(2) 0.02490(8) Uani 1 1 d . . .

loop_
_atom_site_aniso_label
_atom_site_aniso_U_11
_atom_site_aniso_U_22
_atom_site_aniso_U_33
_atom_site_aniso_U_23
_atom_site_aniso_U_13
_atom_site_aniso_U_12
C1A 0.0240(14) 0.063(2) 0.044(3) 0.011(2) 0.0022(17) -0.0098(16)
C2A 0.021(4) 0.031(4) 0.024(4) 0.016(3) 0.010(3) 0.004(3)
C3A 0.040(2) 0.080(4) 0.040(3) -0.002(2) 0.014(2) -0.016(2)
C1B 0.0240(14) 0.063(2) 0.044(3) 0.011(2) 0.0022(17) -0.0098(16)
C2B 0.028(3) 0.065(6) 0.060(5) 0.021(4) 0.013(3) -0.006(3)
C3B 0.040(2) 0.080(4) 0.040(3) -0.002(2) 0.014(2) -0.016(2)
C4 0.0148(13) 0.0243(14) 0.0298(17) 0.0078(12) 0.0005(12) -0.0001(10)
C5 0.0189(13) 0.0281(15) 0.0360(18) -0.0051(14) -0.0006(13) -0.0025(12)
C6 0.0223(14) 0.0277(15) 0.0243(15) -0.0015(12) -0.0006(12) -0.0033(11)
C7 0.0278(17) 0.0241(16) 0.055(2) 0.0058(16) 0.0006(16) 0.0030(13)
C8 0.0303(18) 0.0326(17) 0.046(2) 0.0125(16) -0.0065(16) 0.0039(14)
C9 0.057(3) 0.032(2) 0.076(4) 0.015(2) -0.024(3) -0.017(2)
C10 0.0230(14) 0.0172(12) 0.0255(15) 0.0025(11) -0.0026(11) 0.0024(10)
C11 0.0222(15) 0.0330(18) 0.053(2) -0.0085(17) -0.0075(15) 0.0062(13)
C12 0.0331(17) 0.0241(15) 0.041(2) -0.0064(15) -0.0027(16) -0.0036(14)
C13 0.044(2) 0.043(2) 0.0229(16) 0.0021(15) -0.0015(15) -0.0015(17)
C14 0.0323(18) 0.044(2) 0.046(2) -0.016(2) 0.0078(17) 0.0007(17)
N1 0.0196(11) 0.0209(12) 0.0266(14) 0.0017(11) -0.0020(10) 0.0019(9)
N2 0.0169(11) 0.0200(12) 0.0456(17) 0.0043(11) 0.0030(12) -0.0003(9)
Cl1 0.0247(4) 0.0613(6) 0.0351(5) -0.0027(5) -0.0003(4) -0.0083(4)
Pd1 0.01900(11) 0.02640(12) 0.02930(13) 0.00918(12) 0.00225(13) 0.00063(7)

loop_
_atom_type_symbol
_atom_type_description
_atom_type_scat_dispersion_real
_atom_type_scat_dispersion_imag
_atom_type_scat_source
C C 0.0033 0.0016 'International Tables Vol C Tables 4.2.6.8 and 6.1.1.4'
H H 0.0000 0.0000 'International Tables Vol C Tables 4.2.6.8 and 6.1.1.4'
N N 0.0061 0.0033 'International Tables Vol C Tables 4.2.6.8 and 6.1.1.4'
Cl Cl 0.1484 0.1585 'International Tables Vol C Tables 4.2.6.8 and 6.1.1.4'
Pd Pd -0.9988 1.0072 'International Tables Vol C Tables 4.2.6.8 and 6.1.1.4'

loop_
_geom_angle_atom_site_label_1
_geom_angle_atom_site_label_2
_geom_angle_atom_site_label_3
_geom_angle
C2A C1A Pd1 71.3(4)
C2A C1A H1A 116.5
Pd1 C1A H1A 116.5
C2A C1A H1B 116.5
Pd1 C1A H1B 116.5
H1A C1A H1B 113.5
C3A C2A C1A 125.9(8)
C3A C2A Pd1 76.1(4)
C1A C2A Pd1 68.1(4)
C3A C2A H2A 117.1
C1A C2A H2A 117.1
Pd1 C2A H2A 132.3
C2A C3A Pd1 70.8(4)
C2A C3A H3A 116.5
Pd1 C3A H3A 116.5
C2A C3A H3B 116.5
Pd1 C3A H3B 116.5
H3A C3A H3B 113.5
Pd1 C2B H2B 134.9
N2 C4 N1 105.8(3)
N2 C4 Pd1 127.6(2)
N1 C4 Pd1 126.7(2)
C6 C5 N2 106.2(3)
C6 C5 C14 129.2(4)
N2 C5 C14 124.6(4)
C5 C6 N1 106.2(3)
C5 C6 C13 129.1(3)
N1 C6 C13 124.6(3)
C8 C7 N2 112.7(3)
C8 C7 C9 117.0(4)
N2 C7 C9 110.8(4)
C8 C7 H7 105.0
N2 C7 H7 105.0
C9 C7 H7 105.0
C7 C8 H8A 109.5
C7 C8 H8B 109.5
H8A C8 H8B 109.5
C7 C8 H8C 109.5
H8A C8 H8C 109.5
H8B C8 H8C 109.5
C7 C9 H9A 109.5
C7 C9 H9B 109.5
H9A C9 H9B 109.5
C7 C9 H9C 109.5
H9A C9 H9C 109.5
H9B C9 H9C 109.5
N1 C10 C12 112.4(3)
N1 C10 C11 111.3(3)
C12 C10 C11 113.2(3)
N1 C10 H10 106.5
C12 C10 H10 106.5
C11 C10 H10 106.5
C10 C11 H11A 109.5
C10 C11 H11B 109.5
H11A C11 H11B 109.5
C10 C11 H11C 109.5
H11A C11 H11C 109.5
H11B C11 H11C 109.5
C10 C12 H12A 109.5
C10 C12 H12B 109.5
H12A C12 H12B 109.5
C10 C12 H12C 109.5
H12A C12 H12C 109.5
H12B C12 H12C 109.5
C6 C13 H13A 109.5
C6 C13 H13B 109.5
H13A C13 H13B 109.5
C6 C13 H13C 109.5
H13A C13 H13C 109.5
H13B C13 H13C 109.5
C5 C14 H14A 109.5
C5 C14 H14B 109.5
H14A C14 H14B 109.5
C5 C14 H14C 109.5
H14A C14 H14C 109.5
H14B C14 H14C 109.5
C4 N1 C6 111.2(3)
C4 N1 C10 120.5(3)
C6 N1 C10 128.2(3)
C4 N2 C5 110.6(3)
C4 N2 C7 118.8(3)
C5 N2 C7 130.6(3)
C4 Pd1 C1A 97.11(18)
C4 Pd1 C2A 133.4(3)
C1A Pd1 C2A 40.5(3)
C4 Pd1 C2B 130.4(3)
C1A Pd1 C2B 36.8(3)
C2A Pd1 C2B 28.3(3)
C4 Pd1 C3A 165.34(18)
C1A Pd1 C3A 68.2(2)
C2A Pd1 C3A 33.1(3)
C2B Pd1 C3A 35.9(3)
C4 Pd1 Cl1 92.93(10)
C1A Pd1 Cl1 169.92(15)
C2A Pd1 Cl1 130.4(3)
C2B Pd1 Cl1 133.5(2)
C3A Pd1 Cl1 101.73(15)

loop_
_geom_bond_atom_site_label_1
_geom_bond_atom_site_label_2
_geom_bond_distance
C1A C2A 1.469(11)
C1A Pd1 2.097(4)
C1A H1A 0.9900
C1A H1B 0.9900
C2A C3A 1.236(10)
C2A Pd1 2.140(8)
C2A H2A 0.9500
C3A Pd1 2.199(5)
C3A H3A 0.9900
C3A H3B 0.9900
C2B Pd1 2.141(7)
C2B H2B 0.9500
C4 N2 1.345(4)
C4 N1 1.348(4)
C4 Pd1 2.042(4)
C5 C6 1.364(5)
C5 N2 1.406(5)
C5 C14 1.478(5)
C6 N1 1.393(5)
C6 C13 1.488(5)
C7 C8 1.476(6)
C7 N2 1.492(5)
C7 C9 1.494(6)
C7 H7 1.0000
C8 H8A 0.9800
C8 H8B 0.9800
C8 H8C 0.9800
C9 H9A 0.9800
C9 H9B 0.9800
C9 H9C 0.9800
C10 N1 1.482(4)
C10 C12 1.520(5)
C10 C11 1.529(5)
C10 H10 1.0000
C11 H11A 0.9800
C11 H11B 0.9800
C11 H11C 0.9800
C12 H12A 0.9800
C12 H12B 0.9800
C12 H12C 0.9800
C13 H13A 0.9800
C13 H13B 0.9800
C13 H13C 0.9800
C14 H14A 0.9800
C14 H14B 0.9800
C14 H14C 0.9800
Cl1 Pd1 2.3752(9)

loop_
_geom_torsion_atom_site_label_1
_geom_torsion_atom_site_label_2
_geom_torsion_atom_site_label_3
_geom_torsion_atom_site_label_4
_geom_torsion
Pd1 C1A C2A C3A 52.4(7)
C1A C2A C3A Pd1 -49.3(6)
N2 C5 C6 N1 0.2(3)
C14 C5 C6 N1 178.5(4)
N2 C5 C6 C13 -177.8(3)
C14 C5 C6 C13 0.5(6)
N2 C4 N1 C6 0.4(4)
Pd1 C4 N1 C6 -178.8(2)
N2 C4 N1 C10 -176.0(3)
Pd1 C4 N1 C10 4.7(4)
C5 C6 N1 C4 -0.4(4)
C13 C6 N1 C4 177.7(3)
C5 C6 N1 C10 175.7(3)
C13 C6 N1 C10 -6.2(5)
C12 C10 N1 C4 -121.5(3)
C11 C10 N1 C4 110.4(4)
C12 C10 N1 C6 62.7(4)
C11 C10 N1 C6 -65.4(4)
N1 C4 N2 C5 -0.3(4)
Pd1 C4 N2 C5 178.9(2)
N1 C4 N2 C7 -179.6(3)
Pd1 C4 N2 C7 -0.4(4)
C6 C5 N2 C4 0.1(4)
C14 C5 N2 C4 -178.3(3)
C6 C5 N2 C7 179.3(3)
C14 C5 N2 C7 0.9(6)
C8 C7 N2 C4 114.9(4)
C9 C7 N2 C4 -111.8(5)
C8 C7 N2 C5 -64.3(5)
C9 C7 N2 C5 69.1(5)
N2 C4 Pd1 C1A 102.7(3)
N1 C4 Pd1 C1A -78.2(3)
N2 C4 Pd1 C2A 123.4(4)
N1 C4 Pd1 C2A -57.5(5)
N2 C4 Pd1 C2B 85.3(5)
N1 C4 Pd1 C2B -95.6(4)
N2 C4 Pd1 C3A 104.1(7)
N1 C4 Pd1 C3A -76.8(8)
N2 C4 Pd1 Cl1 -76.4(3)
N1 C4 Pd1 Cl1 102.7(3)
C2A C1A Pd1 C4 156.7(4)
C2A C1A Pd1 C2B -45.6(6)
C2A C1A Pd1 C3A -22.9(4)
C2A C1A Pd1 Cl1 -28.6(10)
C3A C2A Pd1 C4 -171.2(4)
C1A C2A Pd1 C4 -32.6(6)
C3A C2A Pd1 C1A -138.6(7)
C3A C2A Pd1 C2B -73.9(7)
C1A C2A Pd1 C2B 64.6(7)
C1A C2A Pd1 C3A 138.6(7)
C3A C2A Pd1 Cl1 35.1(7)
C1A C2A Pd1 Cl1 173.7(2)
C2A C3A Pd1 C4 26.1(10)
C2A C3A Pd1 C1A 27.6(6)
C2A C3A Pd1 C2B 50.8(6)
C2A C3A Pd1 Cl1 -153.4(5)
